data_1569623
loop_
_publ_author_name
'Yin, Haiyan'
'Liu, Yifan'
'Ablez, Abdusalam'
'Wang, Yanqi'
'Hu, Qianqian'
'Huang, Xiaoying'

_publ_section_title
;
 Dispersible Supertetrahedral Chalcogenide T3 Clusters: Photocatalytic
 Activity and Photogenerated Carrier Dynamics
;
_journal_issue 8
_journal_name_full Catalysts
_journal_page_first 1160
_journal_paper_doi 10.3390/catal13081160
_journal_volume 13
_journal_year 2023
_chemical_formula_sum 'C70 H126 Cl4 In10 N20 S16'
_chemical_formula_weight 3050.86
_space_group_crystal_system cubic
_space_group_IT_number 227
_space_group_name_Hall '-F 4vw 2vw 3'
_space_group_name_H-M_alt 'F d -3 m :2'
_audit_creation_method SHELXL-2018/3
_cell_angle_alpha 90
_cell_angle_beta 90
_cell_angle_gamma 90
_cell_formula_units_Z 136
_cell_length_a 74.590(5)
_cell_length_b 74.590(5)
_cell_length_c 74.590(5)
_cell_measurement_reflns_used 182922
_cell_measurement_temperature 100(2)
_cell_measurement_theta_max 25.03
_cell_measurement_theta_min 2.18
_cell_volume 414994(5)
_computing_structure_refinement 'SHELXL-2018/3 (Sheldrick, 2018)'
_computing_structure_solution 'SHELXT 2014/5 (Sheldrick, 2014)'
_diffrn_ambient_temperature 100(2)
_diffrn_measured_fraction_theta_full 0.996
_diffrn_measured_fraction_theta_max 0.996
_diffrn_measurement_device_type '\w scans'
_diffrn_measurement_method 'Bruker P4'
_diffrn_radiation_type MoK\a
_diffrn_radiation_wavelength 0.71073
_diffrn_reflns_av_R_equivalents 0.1074
_diffrn_reflns_av_unetI/netI 0.0460
_diffrn_reflns_Laue_measured_fraction_full 0.996
_diffrn_reflns_Laue_measured_fraction_max 0.996
_diffrn_reflns_limit_h_max 84
_diffrn_reflns_limit_h_min -45
_diffrn_reflns_limit_k_max 54
_diffrn_reflns_limit_k_min -85
_diffrn_reflns_limit_l_max 11
_diffrn_reflns_limit_l_min -88
_diffrn_reflns_number 182434
_diffrn_reflns_point_group_measured_fraction_full 0.996
_diffrn_reflns_point_group_measured_fraction_max 0.996
_diffrn_reflns_theta_full 25.026
_diffrn_reflns_theta_max 25.026
_diffrn_reflns_theta_min 2.184
_exptl_absorpt_coefficient_mu 2.255
_exptl_crystal_colour light-yellow
_exptl_crystal_density_diffrn 1.660
_exptl_crystal_description bulk
_exptl_crystal_F_000 204000
_exptl_crystal_size_max 0.250
_exptl_crystal_size_mid 0.200
_exptl_crystal_size_min 0.200
_refine_diff_density_max 0.343
_refine_diff_density_min -0.723
_refine_diff_density_rms 0.089
_refine_ls_extinction_method none
_refine_ls_goodness_of_fit_ref 1.012
_refine_ls_hydrogen_treatment undef
_refine_ls_matrix_type full
_refine_ls_number_parameters 232
_refine_ls_number_reflns 16344
_refine_ls_number_restraints 0
_refine_ls_restrained_S_all 1.012
_refine_ls_R_factor_all 0.1199
_refine_ls_R_factor_gt 0.0583
_refine_ls_shift/su_max 0.003
_refine_ls_shift/su_mean 0.000
_refine_ls_structure_factor_coef Fsqd
_refine_ls_weighting_details 'w=1/[\s^2^(Fo^2^)+(0.0900P)^2^+4.0000P] where P=(Fo^2^+2Fc^2^)/3'
_refine_ls_weighting_scheme calc
_refine_ls_wR_factor_gt 0.1671
_refine_ls_wR_factor_ref 0.2015
_reflns_Friedel_coverage 0.000
_reflns_number_gt 6005
_reflns_number_total 16344
_reflns_threshold_expression 'I > 2\s(I)'
_cod_data_source_file In-S-20230628.cif
_cod_data_source_block x_sq
_cod_original_cell_volume 414991(87)
_cod_original_sg_symbol_H-M 'F d -3 m'
_cod_database_code 1569623
_shelx_shelxl_version_number 2018/3
_shelx_space_group_comment
;
The symmetry employed for this shelxl refinement is uniquely defined
by the following loop, which should always be used as a source of
symmetry information in preference to the above space-group names.
They are only intended as comments.
;
_shelx_estimated_absorpt_t_min 0.603
_shelx_estimated_absorpt_t_max 0.661

loop_
_space_group_symop_operation_xyz
'x, y, z'
'-x+3/4, -y+1/4, z+1/2'
'-x+1/4, y+1/2, -z+3/4'
'x+1/2, -y+3/4, -z+1/4'
'z, x, y'
'z+1/2, -x+3/4, -y+1/4'
'-z+3/4, -x+1/4, y+1/2'
'-z+1/4, x+1/2, -y+3/4'
'y, z, x'
'-y+1/4, z+1/2, -x+3/4'
'y+1/2, -z+3/4, -x+1/4'
'-y+3/4, -z+1/4, x+1/2'
'y+3/4, x+1/4, -z+1/2'
'-y, -x, -z'
'y+1/4, -x+1/2, z+3/4'
'-y+1/2, x+3/4, z+1/4'
'x+3/4, z+1/4, -y+1/2'
'-x+1/2, z+3/4, y+1/4'
'-x, -z, -y'
'x+1/4, -z+1/2, y+3/4'
'z+3/4, y+1/4, -x+1/2'
'z+1/4, -y+1/2, x+3/4'
'-z+1/2, y+3/4, x+1/4'
'-z, -y, -x'
'x, y+1/2, z+1/2'
'-x+3/4, -y+3/4, z+1'
'-x+1/4, y+1, -z+5/4'
'x+1/2, -y+5/4, -z+3/4'
'z, x+1/2, y+1/2'
'z+1/2, -x+5/4, -y+3/4'
'-z+3/4, -x+3/4, y+1'
'-z+1/4, x+1, -y+5/4'
'y, z+1/2, x+1/2'
'-y+1/4, z+1, -x+5/4'
'y+1/2, -z+5/4, -x+3/4'
'-y+3/4, -z+3/4, x+1'
'y+3/4, x+3/4, -z+1'
'-y, -x+1/2, -z+1/2'
'y+1/4, -x+1, z+5/4'
'-y+1/2, x+5/4, z+3/4'
'x+3/4, z+3/4, -y+1'
'-x+1/2, z+5/4, y+3/4'
'-x, -z+1/2, -y+1/2'
'x+1/4, -z+1, y+5/4'
'z+3/4, y+3/4, -x+1'
'z+1/4, -y+1, x+5/4'
'-z+1/2, y+5/4, x+3/4'
'-z, -y+1/2, -x+1/2'
'x+1/2, y, z+1/2'
'-x+5/4, -y+1/4, z+1'
'-x+3/4, y+1/2, -z+5/4'
'x+1, -y+3/4, -z+3/4'
'z+1/2, x, y+1/2'
'z+1, -x+3/4, -y+3/4'
'-z+5/4, -x+1/4, y+1'
'-z+3/4, x+1/2, -y+5/4'
'y+1/2, z, x+1/2'
'-y+3/4, z+1/2, -x+5/4'
'y+1, -z+3/4, -x+3/4'
'-y+5/4, -z+1/4, x+1'
'y+5/4, x+1/4, -z+1'
'-y+1/2, -x, -z+1/2'
'y+3/4, -x+1/2, z+5/4'
'-y+1, x+3/4, z+3/4'
'x+5/4, z+1/4, -y+1'
'-x+1, z+3/4, y+3/4'
'-x+1/2, -z, -y+1/2'
'x+3/4, -z+1/2, y+5/4'
'z+5/4, y+1/4, -x+1'
'z+3/4, -y+1/2, x+5/4'
'-z+1, y+3/4, x+3/4'
'-z+1/2, -y, -x+1/2'
'x+1/2, y+1/2, z'
'-x+5/4, -y+3/4, z+1/2'
'-x+3/4, y+1, -z+3/4'
'x+1, -y+5/4, -z+1/4'
'z+1/2, x+1/2, y'
'z+1, -x+5/4, -y+1/4'
'-z+5/4, -x+3/4, y+1/2'
'-z+3/4, x+1, -y+3/4'
'y+1/2, z+1/2, x'
'-y+3/4, z+1, -x+3/4'
'y+1, -z+5/4, -x+1/4'
'-y+5/4, -z+3/4, x+1/2'
'y+5/4, x+3/4, -z+1/2'
'-y+1/2, -x+1/2, -z'
'y+3/4, -x+1, z+3/4'
'-y+1, x+5/4, z+1/4'
'x+5/4, z+3/4, -y+1/2'
'-x+1, z+5/4, y+1/4'
'-x+1/2, -z+1/2, -y'
'x+3/4, -z+1, y+3/4'
'z+5/4, y+3/4, -x+1/2'
'z+3/4, -y+1, x+3/4'
'-z+1, y+5/4, x+1/4'
'-z+1/2, -y+1/2, -x'
'-x, -y, -z'
'x-3/4, y-1/4, -z-1/2'
'x-1/4, -y-1/2, z-3/4'
'-x-1/2, y-3/4, z-1/4'
'-z, -x, -y'
'-z-1/2, x-3/4, y-1/4'
'z-3/4, x-1/4, -y-1/2'
'z-1/4, -x-1/2, y-3/4'
'-y, -z, -x'
'y-1/4, -z-1/2, x-3/4'
'-y-1/2, z-3/4, x-1/4'
'y-3/4, z-1/4, -x-1/2'
'-y-3/4, -x-1/4, z-1/2'
'y, x, z'
'-y-1/4, x-1/2, -z-3/4'
'y-1/2, -x-3/4, -z-1/4'
'-x-3/4, -z-1/4, y-1/2'
'x-1/2, -z-3/4, -y-1/4'
'x, z, y'
'-x-1/4, z-1/2, -y-3/4'
'-z-3/4, -y-1/4, x-1/2'
'-z-1/4, y-1/2, -x-3/4'
'z-1/2, -y-3/4, -x-1/4'
'z, y, x'
'-x, -y+1/2, -z+1/2'
'x-3/4, y+1/4, -z'
'x-1/4, -y, z-1/4'
'-x-1/2, y-1/4, z+1/4'
'-z, -x+1/2, -y+1/2'
'-z-1/2, x-1/4, y+1/4'
'z-3/4, x+1/4, -y'
'z-1/4, -x, y-1/4'
'-y, -z+1/2, -x+1/2'
'y-1/4, -z, x-1/4'
'-y-1/2, z-1/4, x+1/4'
'y-3/4, z+1/4, -x'
'-y-3/4, -x+1/4, z'
'y, x+1/2, z+1/2'
'-y-1/4, x, -z-1/4'
'y-1/2, -x-1/4, -z+1/4'
'-x-3/4, -z+1/4, y'
'x-1/2, -z-1/4, -y+1/4'
'x, z+1/2, y+1/2'
'-x-1/4, z, -y-1/4'
'-z-3/4, -y+1/4, x'
'-z-1/4, y, -x-1/4'
'z-1/2, -y-1/4, -x+1/4'
'z, y+1/2, x+1/2'
'-x+1/2, -y, -z+1/2'
'x-1/4, y-1/4, -z'
'x+1/4, -y-1/2, z-1/4'
'-x, y-3/4, z+1/4'
'-z+1/2, -x, -y+1/2'
'-z, x-3/4, y+1/4'
'z-1/4, x-1/4, -y'
'z+1/4, -x-1/2, y-1/4'
'-y+1/2, -z, -x+1/2'
'y+1/4, -z-1/2, x-1/4'
'-y, z-3/4, x+1/4'
'y-1/4, z-1/4, -x'
'-y-1/4, -x-1/4, z'
'y+1/2, x, z+1/2'
'-y+1/4, x-1/2, -z-1/4'
'y, -x-3/4, -z+1/4'
'-x-1/4, -z-1/4, y'
'x, -z-3/4, -y+1/4'
'x+1/2, z, y+1/2'
'-x+1/4, z-1/2, -y-1/4'
'-z-1/4, -y-1/4, x'
'-z+1/4, y-1/2, -x-1/4'
'z, -y-3/4, -x+1/4'
'z+1/2, y, x+1/2'
'-x+1/2, -y+1/2, -z'
'x-1/4, y+1/4, -z-1/2'
'x+1/4, -y, z-3/4'
'-x, y-1/4, z-1/4'
'-z+1/2, -x+1/2, -y'
'-z, x-1/4, y-1/4'
'z-1/4, x+1/4, -y-1/2'
'z+1/4, -x, y-3/4'
'-y+1/2, -z+1/2, -x'
'y+1/4, -z, x-3/4'
'-y, z-1/4, x-1/4'
'y-1/4, z+1/4, -x-1/2'
'-y-1/4, -x+1/4, z-1/2'
'y+1/2, x+1/2, z'
'-y+1/4, x, -z-3/4'
'y, -x-1/4, -z-1/4'
'-x-1/4, -z+1/4, y-1/2'
'x, -z-1/4, -y-1/4'
'x+1/2, z+1/2, y'
'-x+1/4, z, -y-3/4'
'-z-1/4, -y+1/4, x-1/2'
'-z+1/4, y, -x-3/4'
'z, -y-1/4, -x-1/4'
'z+1/2, y+1/2, x'

loop_
_atom_site_label
_atom_site_type_symbol
_atom_site_fract_x
_atom_site_fract_y
_atom_site_fract_z
_atom_site_U_iso_or_equiv
_atom_site_adp_type
_atom_site_occupancy
_atom_site_site_symmetry_order
_atom_site_calc_flag
_atom_site_refinement_flags_posn
_atom_site_refinement_flags_adp
_atom_site_refinement_flags_occupancy
_atom_site_disorder_assembly
_atom_site_disorder_group
In1 In 0.41822(2) 0.57300(2) 0.41822(2) 0.2087(6) Uani 1 2 d S T P . .
In2 In 0.44825(2) 0.60041(2) 0.44825(2) 0.1944(6) Uani 1 2 d S T P . .
In3 In 0.47566(2) 0.63280(2) 0.47566(2) 0.2018(6) Uani 1 2 d S T P . .
In4 In 0.43569(2) 0.61526(2) 0.39691(2) 0.1571(3) Uani 1 1 d . . . . .
In5 In 0.46696(2) 0.64792(2) 0.42826(2) 0.1530(3) Uani 1 1 d . . . . .
In6 In 0.41559(2) 0.66275(2) 0.41559(2) 0.1300(3) Uani 1 2 d S T P . .
In7 In 0.45234(2) 0.66059(2) 0.38142(2) 0.1552(3) Uani 1 1 d . . . . .
In8 In 0.47844(2) 0.77156(2) 0.40704(2) 0.1375(3) Uani 1 2 d S T P . .
In9 In 0.44071(2) 0.77045(2) 0.44071(2) 0.1260(3) Uani 1 2 d S T P . .
In10 In 0.45366(2) 0.75751(2) 0.49249(2) 0.1292(3) Uani 1 2 d S T P . .
In11 In 0.50227(2) 0.74773(2) 0.50227(2) 0.1442(6) Uani 1 6 d S T P . .
In12 In 0.33927(2) 0.83927(2) 0.41073(2) 0.1349(5) Uani 1 6 d S T P . .
In13 In 0.375000 0.83613(2) 0.375000 0.1263(4) Uani 1 4 d S T P . .
Cl1 Cl 0.41085(6) 0.54116(8) 0.41085(6) 0.319(4) Uani 1 2 d S T P . .
Cl2 Cl 0.49911(5) 0.63260(9) 0.49911(5) 0.309(3) Uani 1 2 d S T P . .
Cl3 Cl 0.46314(5) 0.67650(5) 0.35459(4) 0.2129(14) Uani 1 1 d . . . . .
Cl4 Cl 0.48472(4) 0.76528(4) 0.37541(5) 0.1964(17) Uani 1 2 d S T P . .
Cl5 Cl 0.52118(5) 0.72882(5) 0.52118(5) 0.211(3) Uani 1 6 d S T P . .
Cl6 Cl 0.32016(5) 0.82016(5) 0.42984(5) 0.183(3) Uani 1 6 d S T P . .
S1 S 0.44095(5) 0.56930(6) 0.44095(5) 0.258(3) Uani 1 2 d S T P . .
S2 S 0.47124(5) 0.60064(7) 0.47124(5) 0.255(3) Uani 1 2 d S T P . .
S3 S 0.42881(5) 0.58454(4) 0.38962(5) 0.1957(13) Uani 1 1 d . . . . .
S4 S 0.45945(4) 0.61587(4) 0.42071(4) 0.1700(10) Uani 1 1 d . . . . .
S5 S 0.48984(4) 0.64843(4) 0.45100(5) 0.1869(12) Uani 1 1 d . . . . .
S6 S 0.40824(3) 0.63081(5) 0.40824(3) 0.1444(11) Uani 1 2 d S T P . .
S7 S 0.44618(4) 0.63055(4) 0.37027(4) 0.1812(11) Uani 1 1 d . . . . .
S8 S 0.43940(3) 0.66307(4) 0.43940(3) 0.1383(11) Uani 1 2 d S T P . .
S9 S 0.47747(4) 0.66328(4) 0.40166(4) 0.1705(10) Uani 1 1 d . . . . .
S10 S 0.42620(4) 0.67781(4) 0.38919(3) 0.1508(9) Uani 1 1 d . . . . .
S11 S 0.44684(3) 0.76433(3) 0.40944(3) 0.1430(8) Uani 1 1 d . . . . .
S12 S 0.46003(3) 0.75105(4) 0.46003(3) 0.1305(10) Uani 1 2 d S T P . .
S13 S 0.44726(4) 0.80274(4) 0.44726(4) 0.1266(16) Uani 1 6 d S T P . .
S14 S 0.47219(5) 0.73886(3) 0.51114(3) 0.1555(13) Uani 1 2 d S T P . .
S15 S 0.42242(5) 0.75130(3) 0.49870(3) 0.1466(12) Uani 1 2 d S T P . .
S16 S 0.35622(3) 0.81741(4) 0.39378(3) 0.1372(11) Uani 1 2 d S T P . .
S17 S 0.39455(4) 0.85545(4) 0.39455(4) 0.1246(17) Uani 1 6 d S T P . .

loop_
_atom_site_aniso_label
_atom_site_aniso_U_11
_atom_site_aniso_U_22
_atom_site_aniso_U_33
_atom_site_aniso_U_23
_atom_site_aniso_U_13
_atom_site_aniso_U_12
In1 0.2478(9) 0.1306(9) 0.2478(9) -0.0114(5) -0.0598(11) -0.0114(5)
In2 0.2250(9) 0.1332(9) 0.2250(9) 0.0032(5) -0.0661(10) 0.0032(5)
In3 0.2155(9) 0.1744(11) 0.2155(9) 0.0019(5) -0.0771(10) 0.0019(5)
In4 0.1582(6) 0.1411(6) 0.1720(7) -0.0278(5) -0.0050(5) 0.0039(5)
In5 0.1326(6) 0.1497(6) 0.1766(7) -0.0209(5) -0.0086(5) 0.0045(4)
In6 0.1288(4) 0.1323(7) 0.1288(4) -0.0013(4) 0.0091(5) -0.0013(4)
In7 0.1467(6) 0.1686(7) 0.1504(6) -0.0188(5) 0.0257(5) -0.0007(5)
In8 0.1452(5) 0.1452(5) 0.1221(7) -0.0070(4) 0.0070(4) 0.0046(6)
In9 0.1258(4) 0.1265(7) 0.1258(4) -0.0043(4) -0.0014(5) -0.0043(4)
In10 0.1306(7) 0.1285(4) 0.1285(4) 0.0077(5) 0.0018(4) -0.0018(4)
In11 0.1442(6) 0.1442(6) 0.1442(6) 0.0111(6) -0.0111(6) 0.0111(6)
In12 0.1349(5) 0.1349(5) 0.1349(5) 0.0087(5) 0.0087(5) -0.0087(5)
In13 0.1293(6) 0.1201(9) 0.1293(6) 0.000 0.0022(8) 0.000
Cl1 0.393(6) 0.172(5) 0.393(6) -0.021(3) -0.117(7) -0.021(3)
Cl2 0.323(5) 0.280(7) 0.323(5) 0.014(3) -0.159(6) 0.014(3)
Cl3 0.222(3) 0.239(3) 0.178(3) -0.004(2) 0.060(2) -0.022(3)
Cl4 0.231(3) 0.231(3) 0.127(3) -0.0286(19) 0.0286(19) 0.023(3)
Cl5 0.211(3) 0.211(3) 0.211(3) 0.040(3) -0.040(3) 0.040(3)
Cl6 0.183(3) 0.183(3) 0.183(3) 0.031(2) 0.031(2) -0.031(2)
S1 0.325(5) 0.125(3) 0.325(5) 0.002(2) -0.135(6) 0.002(2)
S2 0.298(5) 0.168(4) 0.298(5) 0.010(2) -0.144(5) 0.010(2)
S3 0.218(3) 0.144(2) 0.226(3) -0.047(2) -0.019(3) 0.007(2)
S4 0.166(2) 0.144(2) 0.199(3) -0.0197(19) -0.033(2) 0.0146(18)
S5 0.150(2) 0.186(3) 0.225(3) -0.028(2) -0.036(2) 0.0028(19)
S6 0.1459(17) 0.141(3) 0.1459(17) -0.0069(15) -0.004(2) -0.0069(15)
S7 0.195(3) 0.185(3) 0.164(2) -0.045(2) 0.027(2) 0.001(2)
S8 0.1435(17) 0.128(2) 0.1435(17) -0.0056(14) -0.002(2) -0.0056(14)
S9 0.133(2) 0.190(3) 0.188(3) -0.024(2) 0.0220(18) -0.0062(18)
S10 0.157(2) 0.153(2) 0.142(2) 0.0078(16) 0.0285(16) 0.0045(16)
S11 0.1448(19) 0.153(2) 0.1315(18) -0.0132(15) -0.0062(15) -0.0024(16)
S12 0.1296(15) 0.132(2) 0.1296(15) -0.0008(14) 0.0045(19) -0.0008(14)
S13 0.1266(16) 0.1266(16) 0.1266(16) -0.0044(19) 0.0044(19) -0.0044(19)
S14 0.155(3) 0.1558(19) 0.1558(19) 0.024(2) 0.0005(16) -0.0005(16)
S15 0.138(3) 0.1511(18) 0.1511(18) 0.023(2) 0.0140(15) -0.0140(15)
S16 0.1450(17) 0.122(2) 0.1450(17) 0.0049(14) 0.010(2) -0.0049(14)
S17 0.1246(17) 0.1246(17) 0.1246(17) 0.0018(18) -0.0018(18) 0.0018(18)

loop_
_atom_type_symbol
_atom_type_description
_atom_type_scat_dispersion_real
_atom_type_scat_dispersion_imag
_atom_type_scat_source
C C 0.0033 0.0016 'International Tables Vol C Tables 4.2.6.8 and 6.1.1.4'
H H 0.0000 0.0000 'International Tables Vol C Tables 4.2.6.8 and 6.1.1.4'
N N 0.0061 0.0033 'International Tables Vol C Tables 4.2.6.8 and 6.1.1.4'
S S 0.1246 0.1234 'International Tables Vol C Tables 4.2.6.8 and 6.1.1.4'
Cl Cl 0.1484 0.1585 'International Tables Vol C Tables 4.2.6.8 and 6.1.1.4'
In In -0.7276 1.3100 'International Tables Vol C Tables 4.2.6.8 and 6.1.1.4'

loop_
_geom_angle_atom_site_label_1
_geom_angle_atom_site_label_2
_geom_angle_atom_site_label_3
_geom_angle
_geom_angle_site_symmetry_1
_geom_angle_site_symmetry_3
_geom_angle_publ_flag
S1 In1 S3 115.37(9) . 120 ?
S1 In1 S3 115.38(9) . . ?
S3 In1 S3 116.38(16) 120 . ?
S1 In1 Cl1 101.58(19) . . ?
S3 In1 Cl1 102.40(11) 120 . ?
S3 In1 Cl1 102.40(11) . . ?
S2 In2 S1 108.77(17) . . ?
S2 In2 S4 109.95(9) . . ?
S1 In2 S4 109.24(9) . . ?
S2 In2 S4 109.96(9) . 120 ?
S1 In2 S4 109.24(9) . 120 ?
S4 In2 S4 109.66(13) . 120 ?
S5 In3 S5 115.61(15) 120 . ?
S5 In3 Cl2 103.36(11) 120 . ?
S5 In3 Cl2 103.36(11) . . ?
S5 In3 S2 115.41(9) 120 . ?
S5 In3 S2 115.41(9) . . ?
Cl2 In3 S2 100.7(2) . . ?
S3 In4 S7 109.36(12) . . ?
S3 In4 S6 110.08(12) . . ?
S7 In4 S6 108.87(11) . . ?
S3 In4 S4 109.11(11) . . ?
S7 In4 S4 110.10(11) . . ?
S6 In4 S4 109.30(11) . . ?
S5 In5 S9 109.90(11) . . ?
S5 In5 S8 110.08(11) . . ?
S9 In5 S8 109.04(10) . . ?
S5 In5 S4 109.28(11) . . ?
S9 In5 S4 109.75(10) . . ?
S8 In5 S4 108.76(10) . . ?
S10 In6 S10 108.75(13) 120 . ?
S10 In6 S6 109.71(8) 120 . ?
S10 In6 S6 109.72(8) . . ?
S10 In6 S8 110.04(8) 120 . ?
S10 In6 S8 110.04(8) . . ?
S6 In6 S8 108.57(12) . . ?
S10 In7 S9 115.74(10) . . ?
S10 In7 S7 114.87(11) . . ?
S9 In7 S7 115.89(12) . . ?
S10 In7 Cl3 101.74(11) . . ?
S9 In7 Cl3 102.36(11) . . ?
S7 In7 Cl3 103.17(11) . . ?
S15 In8 S11 115.61(7) 60_564 . ?
S15 In8 S11 115.61(7) 60_564 133_765 ?
S11 In8 S11 115.28(13) . 133_765 ?
S15 In8 Cl4 102.54(14) 60_564 . ?
S11 In8 Cl4 102.38(8) . . ?
S11 In8 Cl4 102.38(8) 133_765 . ?
S11 In9 S11 109.19(12) . 120 ?
S11 In9 S12 109.73(8) . . ?
S11 In9 S12 109.73(8) 120 . ?
S11 In9 S13 109.42(9) . . ?
S11 In9 S13 109.42(9) 120 . ?
S12 In9 S13 109.34(15) . . ?
S14 In10 S15 109.39(12) . . ?
S14 In10 S12 109.74(9) . 78_456 ?
S15 In10 S12 109.25(8) . 78_456 ?
S14 In10 S12 109.74(9) . . ?
S15 In10 S12 109.24(8) . . ?
S12 In10 S12 109.47(14) 78_456 . ?
S14 In11 S14 115.38(7) 78_456 60_564 ?
S14 In11 S14 115.38(7) 78_456 . ?
S14 In11 S14 115.38(7) 60_564 . ?
S14 In11 Cl5 102.60(10) 78_456 . ?
S14 In11 Cl5 102.60(10) 60_564 . ?
S14 In11 Cl5 102.61(10) . . ?
S16 In12 S16 115.55(6) . 56 ?
S16 In12 S16 115.55(6) . 35_455 ?
S16 In12 S16 115.55(6) 56 35_455 ?
S16 In12 Cl6 102.36(9) . . ?
S16 In12 Cl6 102.36(9) 56 . ?
S16 In12 Cl6 102.36(9) 35_455 . ?
S16 In13 S16 109.65(16) . 75_545 ?
S16 In13 S17 109.27(7) . . ?
S16 In13 S17 109.27(7) 75_545 . ?
S16 In13 S17 109.27(7) . 75_545 ?
S16 In13 S17 109.27(7) 75_545 75_545 ?
S17 In13 S17 110.1(2) . 75_545 ?
In1 S1 In2 101.79(17) . . ?
In2 S2 In3 101.41(18) . . ?
In4 S3 In1 101.98(12) . . ?
In2 S4 In5 109.19(11) . . ?
In2 S4 In4 109.68(12) . . ?
In5 S4 In4 109.42(11) . . ?
In5 S5 In3 102.59(12) . . ?
In6 S6 In4 109.64(9) . . ?
In6 S6 In4 109.65(9) . 120 ?
In4 S6 In4 109.77(14) . 120 ?
In4 S7 In7 102.38(10) . . ?
In5 S8 In5 110.21(13) 120 . ?
In5 S8 In6 110.11(9) 120 . ?
In5 S8 In6 110.11(9) . . ?
In7 S9 In5 102.80(10) . . ?
In6 S10 In7 102.41(10) . . ?
In9 S11 In8 102.29(9) . . ?
In9 S12 In10 109.60(9) . . ?
In9 S12 In10 109.61(9) . 60_564 ?
In10 S12 In10 109.10(13) . 60_564 ?
In9 S13 In9 109.70(12) 60_564 78_456 ?
In9 S13 In9 109.70(12) 60_564 . ?
In9 S13 In9 109.70(12) 78_456 . ?
In10 S14 In11 102.43(14) . . ?
In8 S15 In10 102.53(13) 78_456 . ?
In12 S16 In13 102.45(13) . . ?
In13 S17 In13 109.15(12) 10_655 78_456 ?
In13 S17 In13 109.15(12) 10_655 . ?
In13 S17 In13 109.15(12) 78_456 . ?

loop_
_geom_bond_atom_site_label_1
_geom_bond_atom_site_label_2
_geom_bond_distance
_geom_bond_site_symmetry_2
_geom_bond_publ_flag
In1 S1 2.413(5) . ?
In1 S3 2.433(4) 120 ?
In1 S3 2.433(4) . ?
In1 Cl1 2.499(6) . ?
In2 S2 2.425(5) . ?
In2 S1 2.445(5) . ?
In2 S4 2.499(3) . ?
In2 S4 2.500(3) 120 ?
In3 S5 2.421(4) 120 ?
In3 S5 2.421(4) . ?
In3 Cl2 2.474(6) . ?
In3 S2 2.444(5) . ?
In4 S3 2.410(3) . ?
In4 S7 2.421(3) . ?
In4 S6 2.500(2) . ?
In4 S4 2.509(3) . ?
In5 S5 2.406(3) . ?
In5 S9 2.421(3) . ?
In5 S8 2.489(2) . ?
In5 S4 2.519(3) . ?
In6 S10 2.401(2) 120 ?
In6 S10 2.401(3) . ?
In6 S6 2.505(4) . ?
In6 S8 2.511(4) . ?
In7 S10 2.406(3) . ?
In7 S9 2.415(3) . ?
In7 S7 2.434(3) . ?
In7 Cl3 2.463(3) . ?
In8 S15 2.426(4) 60_564 ?
In8 S11 2.425(3) . ?
In8 S11 2.425(3) 133_765 ?
In8 Cl4 2.450(4) . ?
In9 S11 2.420(2) . ?
In9 S11 2.420(2) 120 ?
In9 S12 2.499(3) . ?
In9 S13 2.506(2) . ?
In10 S14 2.405(4) . ?
In10 S15 2.420(4) . ?
In10 S12 2.514(2) 78_456 ?
In10 S12 2.514(2) . ?
In11 S14 2.431(4) 78_456 ?
In11 S14 2.431(4) 60_564 ?
In11 S14 2.431(4) . ?
In11 Cl5 2.443(7) . ?
In12 S16 2.420(3) . ?
In12 S16 2.420(3) 56 ?
In12 S16 2.420(3) 35_455 ?
In12 Cl6 2.469(6) . ?
In13 S16 2.424(3) . ?
In13 S16 2.424(3) 75_545 ?
In13 S17 2.516(2) . ?
In13 S17 2.516(2) 75_545 ?
